data_4304869
loop_
_publ_author_name
'Zhaorui Pan'
'You Song'
'Yan Jiao'
'Zhijie Fang'
'Yizhi Li'
'Hegen Zheng'

_publ_section_title
;
Syntheses, Structures, Photoluminescence, and Magnetic Properties of
Phenanthrene-Based Carboxylic Acid Coordination Polymers
;
_journal_name_full 'Inorganic Chemistry'
_journal_page_first 5162
_journal_page_last 5168
_journal_paper_doi 10.1021/ic702473y
_journal_volume 47
_journal_year 2008
_chemical_formula_moiety 'C76 H76 O28 Zn2 '
_chemical_formula_sum 'C76 H76 O28 Zn2'
_chemical_formula_weight 1568.11
_chemical_name_systematic
; 
 ? 
;
_space_group_IT_number 2
_symmetry_cell_setting triclinic
_symmetry_space_group_name_Hall '-P 1'
_symmetry_space_group_name_H-M 'P -1'
_atom_sites_solution_hydrogens geom
_atom_sites_solution_primary direct
_atom_sites_solution_secondary difmap
_audit_creation_method SHELXL-97
_cell_angle_alpha 104.875(4)
_cell_angle_beta 92.475(4)
_cell_angle_gamma 104.551(4)
_cell_formula_units_Z 1
_cell_length_a 7.3330(16)
_cell_length_b 13.230(3)
_cell_length_c 19.042(4)
_cell_measurement_reflns_used 1019
_cell_measurement_temperature 293(2)
_cell_measurement_theta_max 25.27
_cell_measurement_theta_min 2.38
_cell_volume 1716.7(7)
_computing_structure_refinement 'SHELXL-97 (Sheldrick, 1997)'
_computing_structure_solution 'SHELXS-97 (Sheldrick, 1990)'
_diffrn_ambient_temperature 293(2)
_diffrn_measured_fraction_theta_full 0.984
_diffrn_measured_fraction_theta_max 0.984
_diffrn_radiation_monochromator graphite
_diffrn_radiation_source 'fine-focus sealed tube'
_diffrn_radiation_type MoK\a
_diffrn_radiation_wavelength 0.71073
_diffrn_reflns_av_R_equivalents 0.0415
_diffrn_reflns_av_sigmaI/netI 0.0835
_diffrn_reflns_limit_h_max 8
_diffrn_reflns_limit_h_min -7
_diffrn_reflns_limit_k_max 11
_diffrn_reflns_limit_k_min -15
_diffrn_reflns_limit_l_max 22
_diffrn_reflns_limit_l_min -21
_diffrn_reflns_number 8649
_diffrn_reflns_theta_full 25.00
_diffrn_reflns_theta_max 25.00
_diffrn_reflns_theta_min 1.72
_exptl_absorpt_coefficient_mu 0.789
_exptl_absorpt_correction_T_max 0.92
_exptl_absorpt_correction_T_min 0.82
_exptl_absorpt_correction_type multi-scan
_exptl_crystal_colour white
_exptl_crystal_density_diffrn 1.517
_exptl_crystal_density_method 'not measured'
_exptl_crystal_F_000 816
_exptl_crystal_size_max 0.25
_exptl_crystal_size_mid 0.20
_exptl_crystal_size_min 0.10
_refine_diff_density_max 0.482
_refine_diff_density_min -0.414
_refine_diff_density_rms 0.064
_refine_ls_extinction_method none
_refine_ls_goodness_of_fit_ref 1.000
_refine_ls_hydrogen_treatment constr
_refine_ls_matrix_type full
_refine_ls_number_parameters 494
_refine_ls_number_reflns 5947
_refine_ls_number_restraints 0
_refine_ls_restrained_S_all 1.000
_refine_ls_R_factor_all 0.0680
_refine_ls_R_factor_gt 0.0487
_refine_ls_shift/su_max 0.002
_refine_ls_shift/su_mean 0.000
_refine_ls_structure_factor_coef Fsqd
_refine_ls_weighting_details 'calc w=1/[\s^2^(Fo^2^)+(0.0157P)^2^+0.0000P] where P=(Fo^2^+2Fc^2^)/3'
_refine_ls_weighting_scheme calc
_refine_ls_wR_factor_gt 0.0823
_refine_ls_wR_factor_ref 0.0868
_reflns_number_gt 4490
_reflns_number_total 5947
_reflns_threshold_expression >2sigma(I)
_cod_data_source_file ic702473y-file003.cif
_cod_data_source_block 60423bm
_cod_depositor_comments
;
The following automatic conversions were performed:
'_symmetry_cell_setting' value 'Triclinic' changed to 'triclinic'
according to '/home/saulius/struct/CIF-dictionaries/cif_core.dic'
dictionary named 'cif_core.dic' version 2.4.1 from 2010-06-29.

Automatic conversion script
Id: cif_fix_enum 1527 2010-12-29 10:47:43Z saulius 
;
_cod_original_cell_volume 1716.7(6)
_cod_original_sg_symbol_Hall ' -P 1'
_cod_original_sg_symbol_H-M 'P -1 '
_cod_database_code 4304869

loop_
_symmetry_equiv_pos_as_xyz
'x, y, z'
'-x, -y, -z'

loop_
_atom_site_label
_atom_site_type_symbol
_atom_site_fract_x
_atom_site_fract_y
_atom_site_fract_z
_atom_site_U_iso_or_equiv
_atom_site_adp_type
_atom_site_occupancy
_atom_site_symmetry_multiplicity
_atom_site_calc_flag
_atom_site_refinement_flags
_atom_site_disorder_assembly
_atom_site_disorder_group
C1 C 0.4746(5) -0.0283(3) 0.15714(18) 0.0324(8) Uani 1 1 d . . .
C2 C 0.5188(5) -0.0744(3) 0.21809(16) 0.0281(8) Uani 1 1 d . . .
C3 C 0.5102(5) -0.1812(3) 0.20102(17) 0.0340(9) Uani 1 1 d . . .
H3 H 0.4823 -0.2222 0.1523 0.041 Uiso 1 1 calc R . .
C4 C 0.5429(5) -0.2327(3) 0.25566(17) 0.0300(8) Uani 1 1 d . . .
C5 C 0.5283(5) -0.3448(3) 0.23745(18) 0.0352(9) Uani 1 1 d . . .
H5 H 0.4922 -0.3864 0.1891 0.042 Uiso 1 1 calc R . .
C6 C 0.5657(5) -0.3931(3) 0.28877(18) 0.0373(9) Uani 1 1 d . . .
C7 C 0.4889(5) -0.5692(3) 0.20493(18) 0.0477(10) Uani 1 1 d . . .
H7A H 0.3594 -0.5704 0.1935 0.072 Uiso 1 1 calc R . .
H7B H 0.4960 -0.6413 0.2029 0.072 Uiso 1 1 calc R . .
H7C H 0.5643 -0.5428 0.1701 0.072 Uiso 1 1 calc R . .
C8 C 0.6200(5) -0.3305(3) 0.36211(18) 0.0368(9) Uani 1 1 d . . .
C9 C 0.6962(7) -0.3298(3) 0.48542(18) 0.0632(13) Uani 1 1 d . . .
H9A H 0.8183 -0.2778 0.4939 0.095 Uiso 1 1 calc R . .
H9B H 0.6971 -0.3807 0.5133 0.095 Uiso 1 1 calc R . .
H9C H 0.6012 -0.2927 0.5001 0.095 Uiso 1 1 calc R . .
C10 C 0.6324(5) -0.2227(3) 0.38088(17) 0.0366(9) Uani 1 1 d . . .
H10 H 0.6660 -0.1827 0.4296 0.044 Uiso 1 1 calc R . .
C11 C 0.5956(5) -0.1697(3) 0.32825(17) 0.0307(8) Uani 1 1 d . . .
C12 C 0.6123(5) -0.0547(3) 0.34700(17) 0.0312(8) Uani 1 1 d . . .
C13 C 0.6731(5) 0.0133(3) 0.41785(18) 0.0375(9) Uani 1 1 d . . .
H13A H 0.7049 -0.0162 0.4545 0.045 Uiso 1 1 calc R . .
C14 C 0.6870(5) 0.1215(3) 0.43463(18) 0.0403(10) Uani 1 1 d . . .
C15 C 0.8100(6) 0.1553(3) 0.55874(18) 0.0595(13) Uani 1 1 d . . .
H15A H 0.7070 0.1015 0.5685 0.089 Uiso 1 1 calc R . .
H15B H 0.8544 0.2148 0.6021 0.089 Uiso 1 1 calc R . .
H15C H 0.9116 0.1235 0.5442 0.089 Uiso 1 1 calc R . .
C16 C 0.6388(5) 0.1682(3) 0.37991(18) 0.0369(9) Uani 1 1 d . . .
C17 C 0.6035(6) 0.3273(3) 0.35184(19) 0.0502(11) Uani 1 1 d . . .
H17A H 0.6775 0.3168 0.3115 0.075 Uiso 1 1 calc R . .
H17B H 0.6263 0.4037 0.3748 0.075 Uiso 1 1 calc R . .
H17C H 0.4713 0.2962 0.3343 0.075 Uiso 1 1 calc R . .
C18 C 0.5824(5) 0.1038(3) 0.31063(17) 0.0330(8) Uani 1 1 d . . .
H18 H 0.5522 0.1345 0.2744 0.040 Uiso 1 1 calc R . .
C19 C 0.5681(5) -0.0082(3) 0.29180(17) 0.0293(8) Uani 1 1 d . . .
C20 C -0.0665(5) 0.1650(3) 0.06260(18) 0.0284(8) Uani 1 1 d . . .
C21 C -0.0845(5) 0.2736(2) 0.10326(17) 0.0267(8) Uani 1 1 d . . .
C22 C -0.1397(5) 0.3354(2) 0.06441(17) 0.0282(8) Uani 1 1 d . . .
H22 H -0.1908 0.3031 0.0159 0.034 Uiso 1 1 calc R . .
C23 C -0.1226(4) 0.4475(2) 0.09489(16) 0.0264(8) Uani 1 1 d . . .
C24 C -0.1750(5) 0.5113(2) 0.05321(17) 0.0304(8) Uani 1 1 d . . .
H24 H -0.2280 0.4788 0.0049 0.037 Uiso 1 1 calc R . .
C25 C -0.1498(5) 0.6192(3) 0.08224(18) 0.0311(8) Uani 1 1 d . . .
C26 C -0.3150(5) 0.6425(3) -0.0204(2) 0.0503(11) Uani 1 1 d . . .
H26A H -0.2482 0.6042 -0.0554 0.075 Uiso 1 1 calc R . .
H26B H -0.3457 0.6992 -0.0374 0.075 Uiso 1 1 calc R . .
H26C H -0.4296 0.5928 -0.0143 0.075 Uiso 1 1 calc R . .
C27 C -0.0630(5) 0.6694(3) 0.15443(18) 0.0318(8) Uani 1 1 d . . .
C28 C 0.0379(6) 0.8339(3) 0.25089(18) 0.0458(10) Uani 1 1 d . . .
H28A H -0.0466 0.8063 0.2829 0.069 Uiso 1 1 calc R . .
H28B H 0.0510 0.9102 0.2592 0.069 Uiso 1 1 calc R . .
H28C H 0.1598 0.8226 0.2605 0.069 Uiso 1 1 calc R . .
C29 C -0.0142(5) 0.6083(2) 0.19580(17) 0.0320(8) Uani 1 1 d . . .
H29 H 0.0419 0.6423 0.2436 0.038 Uiso 1 1 calc R . .
C30 C -0.0459(5) 0.4959(2) 0.16852(17) 0.0270(8) Uani 1 1 d . . .
C31 C -0.0057(5) 0.4287(2) 0.21247(17) 0.0281(8) Uani 1 1 d . . .
C32 C 0.0497(5) 0.4714(3) 0.28835(17) 0.0328(9) Uani 1 1 d . . .
H32 H 0.0615 0.5446 0.3099 0.039 Uiso 1 1 calc R . .
C33 C 0.0862(5) 0.4095(3) 0.33072(17) 0.0332(9) Uani 1 1 d . . .
C34 C 0.1550(6) 0.5557(3) 0.43837(18) 0.0573(12) Uani 1 1 d . . .
H34A H 0.2464 0.6000 0.4163 0.086 Uiso 1 1 calc R . .
H34B H 0.1965 0.5718 0.4895 0.086 Uiso 1 1 calc R . .
H34C H 0.0346 0.5706 0.4325 0.086 Uiso 1 1 calc R . .
C35 C 0.0665(5) 0.2975(3) 0.29850(17) 0.0295(8) Uani 1 1 d . . .
C36 C 0.0901(5) 0.1303(3) 0.31635(19) 0.0453(10) Uani 1 1 d . . .
H36A H -0.0386 0.0924 0.2962 0.068 Uiso 1 1 calc R . .
H36B H 0.1267 0.1014 0.3544 0.068 Uiso 1 1 calc R . .
H36C H 0.1721 0.1213 0.2786 0.068 Uiso 1 1 calc R . .
C37 C 0.0119(5) 0.2543(3) 0.22565(17) 0.0308(8) Uani 1 1 d . . .
H37 H -0.0021 0.1806 0.2050 0.037 Uiso 1 1 calc R . .
C38 C -0.0243(4) 0.3181(2) 0.18039(16) 0.0259(8) Uani 1 1 d . . .
H13B H 0.421(8) 0.084(4) -0.006(3) 0.13(3) Uiso 1 1 d . . .
H13C H 0.511(7) 0.105(4) 0.056(2) 0.08(2) Uiso 1 1 d . . .
O1 O 0.5833(4) -0.0226(2) 0.11016(14) 0.0626(9) Uani 1 1 d . . .
O2 O 0.3236(3) 0.00147(19) 0.15838(11) 0.0382(6) Uani 1 1 d . . .
O3 O 0.5585(4) -0.49952(19) 0.27641(12) 0.0467(7) Uani 1 1 d . . .
O4 O 0.6544(4) -0.38662(19) 0.40924(12) 0.0530(8) Uani 1 1 d . . .
O5 O 0.7471(4) 0.19350(19) 0.50194(12) 0.0563(8) Uani 1 1 d . . .
O6 O 0.6558(4) 0.27601(19) 0.40332(12) 0.0506(7) Uani 1 1 d . . .
O7 O 0.0733(3) 0.13803(17) 0.08297(12) 0.0368(6) Uani 1 1 d . . .
O8 O -0.1851(3) 0.11170(17) 0.00823(12) 0.0373(6) Uani 1 1 d . . .
O9 O -0.1988(4) 0.68873(18) 0.04778(12) 0.0424(7) Uani 1 1 d . . .
O10 O -0.0367(4) 0.77844(17) 0.17709(12) 0.0440(7) Uani 1 1 d . . .
O11 O 0.1366(4) 0.44363(18) 0.40375(12) 0.0484(7) Uani 1 1 d . . .
O12 O 0.1050(4) 0.24212(18) 0.34557(12) 0.0417(7) Uani 1 1 d . . .
O13 O 0.4221(5) 0.1122(2) 0.0410(2) 0.0429(7) Uani 1 1 d . . .
O14 O -0.0732(3) -0.06397(18) 0.10562(13) 0.0490(7) Uani 1 1 d . . .
H14A H -0.0729 -0.0624 0.1505 0.059 Uiso 1 1 d R . .
H14B H -0.1397 -0.1232 0.0763 0.059 Uiso 1 1 d R . .
Zn1 Zn 0.18079(6) 0.01484(3) 0.07237(2) 0.02848(12) Uani 1 1 d . . .

loop_
_atom_site_aniso_label
_atom_site_aniso_U_11
_atom_site_aniso_U_22
_atom_site_aniso_U_33
_atom_site_aniso_U_23
_atom_site_aniso_U_13
_atom_site_aniso_U_12
C1 0.033(2) 0.036(2) 0.031(2) 0.0117(17) -0.0020(17) 0.0114(18)
C2 0.030(2) 0.032(2) 0.0267(18) 0.0126(16) 0.0023(15) 0.0114(16)
C3 0.036(2) 0.041(2) 0.0266(19) 0.0079(17) 0.0012(16) 0.0157(18)
C4 0.032(2) 0.035(2) 0.0280(19) 0.0130(16) 0.0035(16) 0.0144(17)
C5 0.042(2) 0.036(2) 0.0288(19) 0.0075(17) 0.0000(17) 0.0145(18)
C6 0.047(3) 0.035(2) 0.036(2) 0.0133(18) 0.0069(18) 0.0192(19)
C7 0.053(3) 0.037(2) 0.049(2) 0.0060(19) 0.002(2) 0.013(2)
C8 0.048(3) 0.039(2) 0.034(2) 0.0197(18) 0.0053(18) 0.0190(19)
C9 0.106(4) 0.061(3) 0.037(2) 0.024(2) 0.004(2) 0.037(3)
C10 0.048(3) 0.039(2) 0.0264(19) 0.0108(17) 0.0017(17) 0.0161(19)
C11 0.033(2) 0.035(2) 0.0295(19) 0.0131(16) 0.0049(16) 0.0154(17)
C12 0.036(2) 0.034(2) 0.0287(19) 0.0124(16) 0.0048(16) 0.0153(17)
C13 0.050(3) 0.036(2) 0.030(2) 0.0148(17) 0.0003(18) 0.0145(19)
C14 0.049(3) 0.043(2) 0.028(2) 0.0072(18) -0.0009(18) 0.015(2)
C15 0.082(4) 0.054(3) 0.036(2) 0.010(2) -0.012(2) 0.014(2)
C16 0.042(2) 0.034(2) 0.036(2) 0.0091(18) 0.0020(18) 0.0138(18)
C17 0.064(3) 0.038(2) 0.056(2) 0.021(2) 0.001(2) 0.021(2)
C18 0.036(2) 0.039(2) 0.0309(19) 0.0165(17) 0.0035(16) 0.0154(17)
C19 0.028(2) 0.035(2) 0.0300(19) 0.0136(16) 0.0051(15) 0.0116(16)
C20 0.031(2) 0.0233(19) 0.033(2) 0.0085(16) 0.0103(17) 0.0094(16)
C21 0.026(2) 0.0231(18) 0.0321(19) 0.0076(15) 0.0035(15) 0.0081(15)
C22 0.034(2) 0.0247(19) 0.0247(18) 0.0027(15) 0.0014(15) 0.0102(16)
C23 0.028(2) 0.0263(19) 0.0291(18) 0.0086(15) 0.0062(15) 0.0134(15)
C24 0.036(2) 0.027(2) 0.0303(19) 0.0074(16) 0.0034(16) 0.0117(16)
C25 0.036(2) 0.029(2) 0.036(2) 0.0172(17) 0.0062(17) 0.0131(17)
C26 0.045(3) 0.050(3) 0.063(3) 0.032(2) -0.012(2) 0.011(2)
C27 0.039(2) 0.0210(19) 0.039(2) 0.0111(16) 0.0072(17) 0.0123(16)
C28 0.064(3) 0.025(2) 0.046(2) 0.0041(18) 0.004(2) 0.0147(19)
C29 0.039(2) 0.0249(19) 0.0294(19) 0.0039(16) -0.0017(16) 0.0085(16)
C30 0.030(2) 0.0207(18) 0.0305(18) 0.0047(15) 0.0046(15) 0.0098(15)
C31 0.030(2) 0.0252(19) 0.0287(18) 0.0035(15) -0.0009(15) 0.0117(15)
C32 0.043(2) 0.0201(18) 0.035(2) 0.0024(16) -0.0006(17) 0.0148(16)
C33 0.042(2) 0.029(2) 0.0273(19) 0.0064(16) -0.0001(17) 0.0107(17)
C34 0.097(4) 0.030(2) 0.036(2) -0.0014(18) -0.005(2) 0.015(2)
C35 0.035(2) 0.0251(19) 0.0321(19) 0.0103(16) 0.0022(16) 0.0120(16)
C36 0.055(3) 0.034(2) 0.055(2) 0.0196(19) 0.003(2) 0.0199(19)
C37 0.034(2) 0.0196(18) 0.038(2) 0.0055(16) 0.0002(16) 0.0095(16)
C38 0.027(2) 0.0228(18) 0.0299(18) 0.0077(15) 0.0045(15) 0.0105(15)
O1 0.053(2) 0.118(3) 0.0571(18) 0.0616(18) 0.0290(15) 0.0530(18)
O2 0.0416(17) 0.0545(16) 0.0291(13) 0.0164(12) 0.0041(12) 0.0270(13)
O3 0.071(2) 0.0340(15) 0.0400(15) 0.0107(12) 0.0013(14) 0.0236(14)
O4 0.093(2) 0.0441(16) 0.0338(14) 0.0179(13) 0.0022(14) 0.0333(15)
O5 0.092(2) 0.0445(17) 0.0293(14) 0.0045(13) -0.0112(14) 0.0215(15)
O6 0.080(2) 0.0326(15) 0.0410(15) 0.0082(12) -0.0043(14) 0.0222(14)
O7 0.0421(16) 0.0294(13) 0.0456(15) 0.0089(11) 0.0024(12) 0.0238(12)
O8 0.0412(16) 0.0271(14) 0.0370(14) -0.0055(11) -0.0024(12) 0.0131(12)
O9 0.0590(19) 0.0316(14) 0.0438(15) 0.0175(12) -0.0019(13) 0.0191(13)
O10 0.071(2) 0.0224(14) 0.0400(14) 0.0066(12) -0.0017(13) 0.0179(13)
O11 0.082(2) 0.0330(15) 0.0289(13) 0.0051(12) -0.0089(13) 0.0198(14)
O12 0.0629(19) 0.0284(14) 0.0370(14) 0.0109(12) -0.0028(13) 0.0180(13)
O13 0.0380(19) 0.0369(16) 0.057(2) 0.0124(15) 0.0091(16) 0.0161(14)
O14 0.0493(18) 0.0386(15) 0.0692(17) 0.0291(14) 0.0138(14) 0.0143(13)
Zn1 0.0360(3) 0.0252(2) 0.0271(2) 0.00497(17) -0.00012(17) 0.01635(18)

loop_
_atom_type_symbol
_atom_type_description
_atom_type_scat_dispersion_real
_atom_type_scat_dispersion_imag
_atom_type_scat_source
C C 0.0033 0.0016 'International Tables Vol C Tables 4.2.6.8 and 6.1.1.4'
H H 0.0000 0.0000 'International Tables Vol C Tables 4.2.6.8 and 6.1.1.4'
O O 0.0106 0.0060 'International Tables Vol C Tables 4.2.6.8 and 6.1.1.4'
Zn Zn 0.2839 1.4301 'International Tables Vol C Tables 4.2.6.8 and 6.1.1.4'

loop_
_geom_angle_atom_site_label_1
_geom_angle_atom_site_label_2
_geom_angle_atom_site_label_3
_geom_angle
_geom_angle_site_symmetry_1
_geom_angle_site_symmetry_3
_geom_angle_publ_flag
O1 C1 O2 124.8(3) . . ?
O1 C1 C2 119.2(3) . . ?
O2 C1 C2 116.0(3) . . ?
C3 C2 C19 120.6(3) . . ?
C3 C2 C1 117.8(3) . . ?
C19 C2 C1 121.5(3) . . ?
C2 C3 C4 121.7(3) . . ?
C2 C3 H3 119.2 . . ?
C4 C3 H3 119.2 . . ?
C11 C4 C5 119.8(3) . . ?
C11 C4 C3 119.0(3) . . ?
C5 C4 C3 121.2(3) . . ?
C6 C5 C4 121.3(3) . . ?
C6 C5 H5 119.4 . . ?
C4 C5 H5 119.4 . . ?
C5 C6 O3 125.6(3) . . ?
C5 C6 C8 119.6(3) . . ?
O3 C6 C8 114.9(3) . . ?
O3 C7 H7A 109.5 . . ?
O3 C7 H7B 109.5 . . ?
H7A C7 H7B 109.5 . . ?
O3 C7 H7C 109.5 . . ?
H7A C7 H7C 109.5 . . ?
H7B C7 H7C 109.5 . . ?
O4 C8 C10 125.1(3) . . ?
O4 C8 C6 114.9(3) . . ?
C10 C8 C6 120.0(3) . . ?
O4 C9 H9A 109.5 . . ?
O4 C9 H9B 109.5 . . ?
H9A C9 H9B 109.5 . . ?
O4 C9 H9C 109.5 . . ?
H9A C9 H9C 109.5 . . ?
H9B C9 H9C 109.5 . . ?
C8 C10 C11 121.7(3) . . ?
C8 C10 H10 119.1 . . ?
C11 C10 H10 119.1 . . ?
C4 C11 C10 117.6(3) . . ?
C4 C11 C12 119.9(3) . . ?
C10 C11 C12 122.4(3) . . ?
C13 C12 C19 118.4(3) . . ?
C13 C12 C11 122.5(3) . . ?
C19 C12 C11 119.1(3) . . ?
C14 C13 C12 121.7(3) . . ?
C14 C13 H13A 119.2 . . ?
C12 C13 H13A 119.2 . . ?
C13 C14 O5 125.4(3) . . ?
C13 C14 C16 120.2(3) . . ?
O5 C14 C16 114.4(3) . . ?
O5 C15 H15A 109.5 . . ?
O5 C15 H15B 109.5 . . ?
H15A C15 H15B 109.5 . . ?
O5 C15 H15C 109.5 . . ?
H15A C15 H15C 109.5 . . ?
H15B C15 H15C 109.5 . . ?
O6 C16 C18 126.3(3) . . ?
O6 C16 C14 114.8(3) . . ?
C18 C16 C14 118.9(3) . . ?
O6 C17 H17A 109.5 . . ?
O6 C17 H17B 109.5 . . ?
H17A C17 H17B 109.5 . . ?
O6 C17 H17C 109.5 . . ?
H17A C17 H17C 109.5 . . ?
H17B C17 H17C 109.5 . . ?
C16 C18 C19 122.0(3) . . ?
C16 C18 H18 119.0 . . ?
C19 C18 H18 119.0 . . ?
C18 C19 C12 118.8(3) . . ?
C18 C19 C2 121.7(3) . . ?
C12 C19 C2 119.5(3) . . ?
O7 C20 O8 125.4(3) . . ?
O7 C20 C21 116.8(3) . . ?
O8 C20 C21 117.7(3) . . ?
C22 C21 C38 119.9(3) . . ?
C22 C21 C20 118.1(3) . . ?
C38 C21 C20 121.6(3) . . ?
C21 C22 C23 122.5(3) . . ?
C21 C22 H22 118.7 . . ?
C23 C22 H22 118.7 . . ?
C24 C23 C30 119.6(3) . . ?
C24 C23 C22 121.8(3) . . ?
C30 C23 C22 118.6(3) . . ?
C25 C24 C23 121.1(3) . . ?
C25 C24 H24 119.5 . . ?
C23 C24 H24 119.5 . . ?
C24 C25 O9 126.3(3) . . ?
C24 C25 C27 119.6(3) . . ?
O9 C25 C27 114.0(3) . . ?
O9 C26 H26A 109.5 . . ?
O9 C26 H26B 109.5 . . ?
H26A C26 H26B 109.5 . . ?
O9 C26 H26C 109.5 . . ?
H26A C26 H26C 109.5 . . ?
H26B C26 H26C 109.5 . . ?
O10 C27 C29 125.2(3) . . ?
O10 C27 C25 114.9(3) . . ?
C29 C27 C25 119.9(3) . . ?
O10 C28 H28A 109.5 . . ?
O10 C28 H28B 109.5 . . ?
H28A C28 H28B 109.5 . . ?
O10 C28 H28C 109.5 . . ?
H28A C28 H28C 109.5 . . ?
H28B C28 H28C 109.5 . . ?
C27 C29 C30 121.9(3) . . ?
C27 C29 H29 119.1 . . ?
C30 C29 H29 119.1 . . ?
C29 C30 C23 117.8(3) . . ?
C29 C30 C31 122.9(3) . . ?
C23 C30 C31 119.3(3) . . ?
C38 C31 C32 118.6(3) . . ?
C38 C31 C30 120.2(3) . . ?
C32 C31 C30 121.2(3) . . ?
C33 C32 C31 122.1(3) . . ?
C33 C32 H32 118.9 . . ?
C31 C32 H32 118.9 . . ?
O11 C33 C32 125.7(3) . . ?
O11 C33 C35 114.8(3) . . ?
C32 C33 C35 119.4(3) . . ?
O11 C34 H34A 109.5 . . ?
O11 C34 H34B 109.5 . . ?
H34A C34 H34B 109.5 . . ?
O11 C34 H34C 109.5 . . ?
H34A C34 H34C 109.5 . . ?
H34B C34 H34C 109.5 . . ?
O12 C35 C37 125.4(3) . . ?
O12 C35 C33 115.0(3) . . ?
C37 C35 C33 119.6(3) . . ?
O12 C36 H36A 109.5 . . ?
O12 C36 H36B 109.5 . . ?
H36A C36 H36B 109.5 . . ?
O12 C36 H36C 109.5 . . ?
H36A C36 H36C 109.5 . . ?
H36B C36 H36C 109.5 . . ?
C35 C37 C38 121.8(3) . . ?
C35 C37 H37 119.1 . . ?
C38 C37 H37 119.1 . . ?
C31 C38 C37 118.5(3) . . ?
C31 C38 C21 118.8(3) . . ?
C37 C38 C21 122.6(3) . . ?
C1 O2 Zn1 124.9(2) . . ?
C6 O3 C7 117.8(3) . . ?
C8 O4 C9 117.8(3) . . ?
C14 O5 C15 118.2(3) . . ?
C16 O6 C17 117.8(3) . . ?
C20 O7 Zn1 143.1(2) . . ?
C20 O8 Zn1 130.6(2) . 2 ?
C25 O9 C26 117.5(3) . . ?
C27 O10 C28 118.3(3) . . ?
C33 O11 C34 116.5(3) . . ?
C35 O12 C36 117.5(3) . . ?
Zn1 O13 H13B 106(3) . . ?
Zn1 O13 H13C 111(4) . . ?
H13B O13 H13C 102(5) . . ?
Zn1 O14 H14A 117.3 . . ?
Zn1 O14 H14B 117.4 . . ?
H14A O14 H14B 114.5 . . ?
O7 Zn1 O8 135.35(9) . 2 ?
O7 Zn1 O2 119.11(9) . . ?
O8 Zn1 O2 105.54(9) 2 . ?
O7 Zn1 O14 86.08(10) . . ?
O8 Zn1 O14 94.49(10) 2 . ?
O2 Zn1 O14 89.55(9) . . ?
O7 Zn1 O13 86.35(11) . . ?
O8 Zn1 O13 91.11(11) 2 . ?
O2 Zn1 O13 93.86(13) . . ?
O14 Zn1 O13 172.43(10) . . ?

loop_
_geom_bond_atom_site_label_1
_geom_bond_atom_site_label_2
_geom_bond_distance
_geom_bond_site_symmetry_2
_geom_bond_publ_flag
C1 O1 1.227(4) . ?
C1 O2 1.264(4) . ?
C1 C2 1.501(4) . ?
C2 C3 1.351(4) . ?
C2 C19 1.426(4) . ?
C3 C4 1.424(4) . ?
C3 H3 0.9300 . ?
C4 C11 1.398(4) . ?
C4 C5 1.409(4) . ?
C5 C6 1.350(4) . ?
C5 H5 0.9300 . ?
C6 O3 1.353(4) . ?
C6 C8 1.410(4) . ?
C7 O3 1.422(4) . ?
C7 H7A 0.9600 . ?
C7 H7B 0.9600 . ?
C7 H7C 0.9600 . ?
C8 O4 1.355(4) . ?
C8 C10 1.356(4) . ?
C9 O4 1.432(4) . ?
C9 H9A 0.9600 . ?
C9 H9B 0.9600 . ?
C9 H9C 0.9600 . ?
C10 C11 1.416(4) . ?
C10 H10 0.9300 . ?
C11 C12 1.442(4) . ?
C12 C13 1.397(4) . ?
C12 C19 1.411(4) . ?
C13 C14 1.360(4) . ?
C13 H13A 0.9300 . ?
C14 O5 1.363(4) . ?
C14 C16 1.415(4) . ?
C15 O5 1.412(4) . ?
C15 H15A 0.9600 . ?
C15 H15B 0.9600 . ?
C15 H15C 0.9600 . ?
C16 O6 1.353(4) . ?
C16 C18 1.355(4) . ?
C17 O6 1.417(4) . ?
C17 H17A 0.9600 . ?
C17 H17B 0.9600 . ?
C17 H17C 0.9600 . ?
C18 C19 1.408(4) . ?
C18 H18 0.9300 . ?
C20 O7 1.245(4) . ?
C20 O8 1.251(3) . ?
C20 C21 1.487(4) . ?
C21 C22 1.353(4) . ?
C21 C38 1.438(4) . ?
C22 C23 1.417(4) . ?
C22 H22 0.9300 . ?
C23 C24 1.404(4) . ?
C23 C30 1.408(4) . ?
C24 C25 1.354(4) . ?
C24 H24 0.9300 . ?
C25 O9 1.364(3) . ?
C25 C27 1.407(4) . ?
C26 O9 1.421(4) . ?
C26 H26A 0.9600 . ?
C26 H26B 0.9600 . ?
C26 H26C 0.9600 . ?
C27 O10 1.356(4) . ?
C27 C29 1.360(4) . ?
C28 O10 1.419(3) . ?
C28 H28A 0.9600 . ?
C28 H28B 0.9600 . ?
C28 H28C 0.9600 . ?
C29 C30 1.398(4) . ?
C29 H29 0.9300 . ?
C30 C31 1.439(4) . ?
C31 C38 1.402(4) . ?
C31 C32 1.409(4) . ?
C32 C33 1.351(4) . ?
C32 H32 0.9300 . ?
C33 O11 1.350(3) . ?
C33 C35 1.417(4) . ?
C34 O11 1.428(4) . ?
C34 H34A 0.9600 . ?
C34 H34B 0.9600 . ?
C34 H34C 0.9600 . ?
C35 O12 1.356(3) . ?
C35 C37 1.357(4) . ?
C36 O12 1.414(4) . ?
C36 H36A 0.9600 . ?
C36 H36B 0.9600 . ?
C36 H36C 0.9600 . ?
C37 C38 1.412(4) . ?
C37 H37 0.9300 . ?
O2 Zn1 1.976(2) . ?
O7 Zn1 1.952(2) . ?
O8 Zn1 1.967(2) 2 ?
O13 Zn1 2.119(3) . ?
O13 H13B 0.87(5) . ?
O13 H13C 0.74(4) . ?
O14 Zn1 2.103(2) . ?
O14 H14A 0.8499 . ?
O14 H14B 0.8501 . ?
Zn1 O8 1.967(2) 2 ?

loop_
_geom_hbond_atom_site_label_D
_geom_hbond_atom_site_label_H
_geom_hbond_atom_site_label_A
_geom_hbond_distance_DH
_geom_hbond_distance_HA
_geom_hbond_distance_DA
_geom_hbond_angle_DHA
_geom_hbond_site_symmetry_A
O13 H13B O1 0.87(5) 1.94(6) 2.812(4) 179(5) 2_655
O13 H13C O1 0.74(4) 2.34(5) 2.907(4) 135(5) .
O13 H13C O8 0.74(4) 2.44(5) 2.975(4) 131(4) 1_655
O14 H14A O10 0.85 2.36 2.824(3) 114.7 1_545
O14 H14B O9 0.85 2.33 3.052(3) 143.2 1_545
